data_7121270
loop_
_publ_author_name
'Tu, Daoquan'
'Luo, Jun'
'Jiang, Chao'

_publ_section_title
;
 Copper-mediated domino C-H iodination and nitration of indoles.
;
_journal_issue 20
_journal_name_full 'Chemical communications (Cambridge, England)'
_journal_page_first 2514
_journal_page_last 2517
_journal_paper_doi 10.1039/c8cc00267c
_journal_volume 54
_journal_year 2018
_chemical_formula_sum 'C12 H6 F I N4 O2'
_chemical_formula_weight 384.11
_chemical_name_systematic 4-fluoro-3-iodo-2-nitro-1-(pyrimidin-2-yl)-1H-indole
_space_group_crystal_system monoclinic
_space_group_IT_number 14
_space_group_name_Hall '-P 2ybc'
_space_group_name_H-M_alt 'P 1 21/c 1'
_symmetry_space_group_name_Hall '-P 2ybc'
_symmetry_space_group_name_H-M 'P 1 21/c 1'
_atom_sites_solution_hydrogens geom
_audit_creation_method SHELXL-2014/7
_audit_update_record
;
2017-07-21 deposited with the CCDC.
2018-02-07 downloaded from the CCDC.
;
_cell_angle_alpha 90
_cell_angle_beta 90.387(6)
_cell_angle_gamma 90
_cell_formula_units_Z 4
_cell_length_a 16.618(5)
_cell_length_b 9.329(3)
_cell_length_c 8.150(3)
_cell_measurement_reflns_used 2405
_cell_measurement_temperature 296(2)
_cell_measurement_theta_max 26.03
_cell_measurement_theta_min 2.45
_cell_volume 1263.5(7)
_computing_structure_refinement 'SHELXL-2014/7 (Sheldrick, 2014)'
_diffrn_ambient_temperature 296(2)
_diffrn_measured_fraction_theta_full 0.998
_diffrn_measured_fraction_theta_max 0.988
_diffrn_measurement_device_type 'Bruker APEX-II CCD'
_diffrn_radiation_type MoK\a
_diffrn_radiation_wavelength 0.71073
_diffrn_reflns_av_R_equivalents 0.0431
_diffrn_reflns_av_unetI/netI 0.0582
_diffrn_reflns_Laue_measured_fraction_full 0.998
_diffrn_reflns_Laue_measured_fraction_max 0.988
_diffrn_reflns_limit_h_max 14
_diffrn_reflns_limit_h_min -21
_diffrn_reflns_limit_k_max 12
_diffrn_reflns_limit_k_min -10
_diffrn_reflns_limit_l_max 10
_diffrn_reflns_limit_l_min -10
_diffrn_reflns_number 6827
_diffrn_reflns_point_group_measured_fraction_full 0.998
_diffrn_reflns_point_group_measured_fraction_max 0.988
_diffrn_reflns_theta_full 25.242
_diffrn_reflns_theta_max 27.644
_diffrn_reflns_theta_min 1.225
_exptl_absorpt_coefficient_mu 2.554
_exptl_crystal_density_diffrn 2.019
_exptl_crystal_description needle
_exptl_crystal_F_000 736
_refine_diff_density_max 1.118
_refine_diff_density_min -1.094
_refine_diff_density_rms 0.125
_refine_ls_extinction_method none
_refine_ls_goodness_of_fit_ref 1.067
_refine_ls_hydrogen_treatment constr
_refine_ls_matrix_type full
_refine_ls_number_parameters 181
_refine_ls_number_reflns 2920
_refine_ls_number_restraints 0
_refine_ls_restrained_S_all 1.067
_refine_ls_R_factor_all 0.0631
_refine_ls_R_factor_gt 0.0484
_refine_ls_shift/su_max 0.000
_refine_ls_shift/su_mean 0.000
_refine_ls_structure_factor_coef Fsqd
_refine_ls_weighting_details 'w=1/[\s^2^(Fo^2^)+(0.1000P)^2^] where P=(Fo^2^+2Fc^2^)/3'
_refine_ls_weighting_scheme calc
_refine_ls_wR_factor_gt 0.1518
_refine_ls_wR_factor_ref 0.1665
_reflns_Friedel_coverage 0.000
_reflns_number_gt 2271
_reflns_number_total 2920
_reflns_threshold_expression 'I > 2\s(I)'
_cod_data_source_file c8cc00267c2.cif
_cod_data_source_block www_a
_cod_depositor_comments 'Adding full bibliography for 7121270.cif.'
_cod_database_code 7121270
_shelx_shelxl_version_number 2014/7
_shelx_space_group_comment
;
The symmetry employed for this shelxl refinement is uniquely defined
by the following loop, which should always be used as a source of
symmetry information in preference to the above space-group names.
They are only intended as comments.
;

loop_
_space_group_symop_operation_xyz
'x, y, z'
'-x, y+1/2, -z+1/2'
'-x, -y, -z'
'x, -y-1/2, z-1/2'

loop_
_atom_site_label
_atom_site_type_symbol
_atom_site_fract_x
_atom_site_fract_y
_atom_site_fract_z
_atom_site_U_iso_or_equiv
_atom_site_adp_type
_atom_site_occupancy
_atom_site_site_symmetry_order
_atom_site_calc_flag
_atom_site_refinement_flags_posn
_atom_site_refinement_flags_adp
I1 I 0.17602(3) 0.28216(4) 0.53376(5) 0.0607(2) Uani 1 1 d . .
F1 F 0.0423(2) 0.5206(4) 0.6684(4) 0.0633(10) Uani 1 1 d . .
N2 N 0.2653(2) 0.6923(4) 0.3895(5) 0.0339(8) Uani 1 1 d . .
O1 O 0.3456(2) 0.5064(5) 0.1768(5) 0.0545(10) Uani 1 1 d . .
N1 N 0.3267(2) 0.4631(5) 0.3125(5) 0.0430(10) Uani 1 1 d . .
N3 N 0.3143(2) 0.9092(5) 0.2948(5) 0.0395(9) Uani 1 1 d . .
O2 O 0.3525(3) 0.3543(5) 0.3752(6) 0.0655(12) Uani 1 1 d . .
N4 N 0.4039(2) 0.7274(5) 0.3918(6) 0.0447(10) Uani 1 1 d . .
C1 C 0.1958(2) 0.7394(5) 0.4710(6) 0.0302(9) Uani 1 1 d . .
C7 C 0.2026(3) 0.4929(5) 0.4865(5) 0.0337(9) Uani 1 1 d . .
C9 C 0.3327(3) 0.7826(5) 0.3553(6) 0.0333(9) Uani 1 1 d . .
C2 C 0.1547(2) 0.6153(5) 0.5287(5) 0.0307(9) Uani 1 1 d . .
C8 C 0.2681(2) 0.5457(5) 0.4045(5) 0.0339(9) Uani 1 1 d . .
C3 C 0.0825(3) 0.6356(6) 0.6121(6) 0.0408(11) Uani 1 1 d . .
C10 C 0.3781(3) 0.9958(6) 0.2669(7) 0.0489(13) Uani 1 1 d . .
H10 H 0.3694 1.0875 0.2254 0.059 Uiso 1 1 calc R U
C4 C 0.1661(3) 0.8762(6) 0.4969(7) 0.0437(11) Uani 1 1 d . .
H4 H 0.1921 0.9568 0.4559 0.052 Uiso 1 1 calc R U
C5 C 0.0533(3) 0.7705(7) 0.6398(7) 0.0495(14) Uani 1 1 d . .
H5 H 0.0049 0.7829 0.6943 0.059 Uiso 1 1 calc R U
C6 C 0.0959(3) 0.8873(6) 0.5868(7) 0.0468(12) Uani 1 1 d . .
H6 H 0.0768 0.9782 0.6123 0.056 Uiso 1 1 calc R U
C12 C 0.4657(3) 0.8159(7) 0.3605(8) 0.0553(14) Uani 1 1 d . .
H12 H 0.5177 0.7838 0.3818 0.066 Uiso 1 1 calc R U
C11 C 0.4557(3) 0.9509(7) 0.2987(7) 0.0535(14) Uani 1 1 d . .
H11 H 0.4995 1.0102 0.2789 0.064 Uiso 1 1 calc R U

loop_
_atom_site_aniso_label
_atom_site_aniso_U_11
_atom_site_aniso_U_22
_atom_site_aniso_U_33
_atom_site_aniso_U_23
_atom_site_aniso_U_13
_atom_site_aniso_U_12
I1 0.0779(4) 0.0366(3) 0.0677(3) 0.00661(15) 0.0109(2) -0.01251(16)
F1 0.0537(18) 0.063(2) 0.074(2) 0.0017(18) 0.0270(15) -0.0232(17)
N2 0.0256(17) 0.0298(19) 0.046(2) 0.0028(16) 0.0062(14) -0.0043(14)
O1 0.047(2) 0.068(3) 0.049(2) -0.0043(19) 0.0147(16) 0.0025(18)
N1 0.0343(19) 0.041(2) 0.053(2) -0.0103(19) 0.0038(17) -0.0001(17)
N3 0.0324(19) 0.036(2) 0.050(2) 0.0079(18) -0.0006(15) -0.0061(16)
O2 0.065(3) 0.041(2) 0.091(3) 0.007(2) 0.016(2) 0.024(2)
N4 0.0268(19) 0.043(3) 0.064(3) -0.002(2) 0.0038(17) 0.0013(16)
C1 0.0232(18) 0.028(2) 0.039(2) -0.0025(18) 0.0019(15) 0.0030(16)
C7 0.041(2) 0.023(2) 0.038(2) -0.0007(17) 0.0035(17) -0.0055(17)
C9 0.027(2) 0.033(3) 0.040(2) -0.0010(18) 0.0032(16) -0.0053(16)
C2 0.0282(19) 0.029(2) 0.035(2) 0.0017(17) -0.0017(15) -0.0036(17)
C8 0.029(2) 0.032(2) 0.040(2) -0.0054(18) 0.0032(16) 0.0025(17)
C3 0.032(2) 0.051(3) 0.039(2) -0.003(2) 0.0041(16) -0.011(2)
C10 0.048(3) 0.044(3) 0.055(3) 0.009(2) 0.009(2) -0.016(2)
C4 0.032(2) 0.035(3) 0.065(3) 0.000(2) 0.0071(19) 0.0010(18)
C5 0.029(2) 0.062(4) 0.057(3) -0.014(3) 0.012(2) 0.001(2)
C6 0.037(2) 0.040(3) 0.064(3) -0.010(2) 0.005(2) 0.007(2)
C12 0.027(2) 0.057(4) 0.082(4) -0.007(3) 0.001(2) -0.008(2)
C11 0.034(2) 0.056(4) 0.070(4) -0.001(3) 0.007(2) -0.016(2)

loop_
_atom_type_symbol
_atom_type_description
_atom_type_scat_dispersion_real
_atom_type_scat_dispersion_imag
_atom_type_scat_source
C C 0.0033 0.0016 'International Tables Vol C Tables 4.2.6.8 and 6.1.1.4'
H H 0.0000 0.0000 'International Tables Vol C Tables 4.2.6.8 and 6.1.1.4'
N N 0.0061 0.0033 'International Tables Vol C Tables 4.2.6.8 and 6.1.1.4'
O O 0.0106 0.0060 'International Tables Vol C Tables 4.2.6.8 and 6.1.1.4'
I I -0.4742 1.8119 'International Tables Vol C Tables 4.2.6.8 and 6.1.1.4'
F F 0.0171 0.0103 'International Tables Vol C Tables 4.2.6.8 and 6.1.1.4'

loop_
_geom_angle_atom_site_label_1
_geom_angle_atom_site_label_2
_geom_angle_atom_site_label_3
_geom_angle
C8 N2 C1 107.2(4)
C8 N2 C9 125.3(4)
C1 N2 C9 123.7(4)
O2 N1 O1 124.5(4)
O2 N1 C8 117.5(4)
O1 N1 C8 118.0(4)
C9 N3 C10 114.8(4)
C9 N4 C12 113.7(5)
C4 C1 N2 130.9(4)
C4 C1 C2 121.7(4)
N2 C1 C2 107.4(4)
C8 C7 C2 105.9(4)
C8 C7 I1 127.5(3)
C2 C7 I1 126.6(3)
N3 C9 N4 129.8(4)
N3 C9 N2 114.9(4)
N4 C9 N2 115.3(4)
C3 C2 C1 117.8(4)
C3 C2 C7 134.8(4)
C1 C2 C7 107.4(4)
C7 C8 N2 112.0(4)
C7 C8 N1 126.7(4)
N2 C8 N1 120.2(4)
F1 C3 C5 120.0(4)
F1 C3 C2 119.2(5)
C5 C3 C2 120.8(5)
N3 C10 C11 121.2(5)
N3 C10 H10 119.4
C11 C10 H10 119.4
C1 C4 C6 116.8(5)
C1 C4 H4 121.6
C6 C4 H4 121.6
C3 C5 C6 119.7(4)
C3 C5 H5 120.1
C6 C5 H5 120.1
C5 C6 C4 123.0(5)
C5 C6 H6 118.5
C4 C6 H6 118.5
N4 C12 C11 123.0(5)
N4 C12 H12 118.5
C11 C12 H12 118.5
C12 C11 C10 117.5(5)
C12 C11 H11 121.3
C10 C11 H11 121.3

loop_
_geom_bond_atom_site_label_1
_geom_bond_atom_site_label_2
_geom_bond_distance
I1 C7 2.052(4)
F1 C3 1.346(6)
N2 C8 1.374(6)
N2 C1 1.407(5)
N2 C9 1.431(5)
O1 N1 1.221(6)
N1 O2 1.213(6)
N1 C8 1.455(6)
N3 C9 1.315(6)
N3 C10 1.353(6)
N4 C9 1.322(6)
N4 C12 1.344(7)
C1 C4 1.385(7)
C1 C2 1.426(6)
C7 C8 1.371(6)
C7 C2 1.436(6)
C2 C3 1.395(6)
C3 C5 1.368(8)
C10 C11 1.379(8)
C10 H10 0.9300
C4 C6 1.386(6)
C4 H4 0.9300
C5 C6 1.370(8)
C5 H5 0.9300
C6 H6 0.9300
C12 C11 1.366(9)
C12 H12 0.9300
C11 H11 0.9300
